data_4329154
loop_
_publ_author_name
'Benjamin Schneider'
'Serhiy Demeshko'
'Sebastian Dechert'
'Franc Meyer'

_publ_contact_author_address
; Institut f\"ur Anorganische Chemie
  Georg August Universit\"at G\"ottingen
  Tammannstra\&se 4
  D-37077 G\"ottingen
  Germany
;
_publ_contact_author_email franc.meyer@chemie.uni-goettingen.de
_publ_contact_author_fax 49(551)393063
_publ_contact_author_name 'Prof. Dr. Franc Meyer'
_publ_contact_author_phone 49(551)393012
_publ_section_title
;
 Grid Expansion: a Rhombiclike [L4Fe2(Ag2)2] Complex Containing Ag2
 Dumbbells at Two Vertices
;
_journal_name_full 'Inorganic Chemistry'
_journal_page_first 4912
_journal_page_last 4914
_journal_paper_doi 10.1021/ic300563s
_journal_volume 51
_journal_year 2012
_chemical_formula_moiety 'C92 H60 Ag4 Fe2 N24 2+, 6(C H3 N O2), 6(B F4 -)'
_chemical_formula_sum 'C98 H78 Ag4 B6 F24 Fe2 N30 O12'
_chemical_formula_weight 2931.94
_chemical_name_systematic
;
 ?
;
_space_group_IT_number 2
_symmetry_cell_setting triclinic
_symmetry_space_group_name_Hall '-P 1'
_symmetry_space_group_name_H-M 'P -1'
_atom_sites_solution_hydrogens geom
_atom_sites_solution_primary direct
_atom_sites_solution_secondary difmap
_audit_creation_method SHELXL-97
_cell_angle_alpha 66.060(3)
_cell_angle_beta 79.413(4)
_cell_angle_gamma 87.507(4)
_cell_formula_units_Z 2
_cell_length_a 15.7063(8)
_cell_length_b 19.1343(8)
_cell_length_c 20.4113(8)
_cell_measurement_reflns_used 83091
_cell_measurement_temperature 133(2)
_cell_measurement_theta_max 25.11
_cell_measurement_theta_min 1.11
_cell_volume 5507.7(4)
_computing_cell_refinement 'X-AREA (Stoe & Cie, 2002)'
_computing_data_collection 'X-AREA (Stoe & Cie, 2002)'
_computing_data_reduction 'X-AREA (Stoe & Cie, 2002)'
_computing_molecular_graphics 'DIAMOND (Brandenburg, 2001)'
_computing_publication_material 'SHELXL-97 (Sheldrick, 1997)'
_computing_structure_refinement 'SHELXL-97 (Sheldrick, 1997)'
_computing_structure_solution 'SHELXS-97 (Sheldrick, 1990)'
_diffrn_ambient_temperature 133(2)
_diffrn_measured_fraction_theta_full 0.976
_diffrn_measured_fraction_theta_max 0.976
_diffrn_measurement_device_type 'Stoe IPDS II'
_diffrn_measurement_method \w
_diffrn_radiation_monochromator graphite
_diffrn_radiation_source 'fine-focus sealed tube'
_diffrn_radiation_type MoK\a
_diffrn_radiation_wavelength 0.71073
_diffrn_reflns_av_R_equivalents 0.0000
_diffrn_reflns_av_sigmaI/netI 0.0561
_diffrn_reflns_limit_h_max 18
_diffrn_reflns_limit_h_min -18
_diffrn_reflns_limit_k_max 22
_diffrn_reflns_limit_k_min -22
_diffrn_reflns_limit_l_max 24
_diffrn_reflns_limit_l_min -24
_diffrn_reflns_number 83091
_diffrn_reflns_theta_full 25.11
_diffrn_reflns_theta_max 25.11
_diffrn_reflns_theta_min 1.11
_exptl_absorpt_coefficient_mu 1.069
_exptl_absorpt_correction_T_max 0.8726
_exptl_absorpt_correction_T_min 0.6893
_exptl_absorpt_correction_type numerical
_exptl_absorpt_process_details 'X-RED (Stoe & Cie, 2002)'
_exptl_crystal_colour 'dark blue'
_exptl_crystal_density_diffrn 1.768
_exptl_crystal_description block
_exptl_crystal_F_000 2916
_exptl_crystal_size_max 0.50
_exptl_crystal_size_mid 0.20
_exptl_crystal_size_min 0.13
_refine_diff_density_max 1.242
_refine_diff_density_min -0.777
_refine_diff_density_rms 0.117
_refine_ls_extinction_method none
_refine_ls_goodness_of_fit_ref 1.035
_refine_ls_hydrogen_treatment constr
_refine_ls_matrix_type full
_refine_ls_number_parameters 1586
_refine_ls_number_reflns 83091
_refine_ls_number_restraints 0
_refine_ls_restrained_S_all 1.035
_refine_ls_R_factor_all 0.0956
_refine_ls_R_factor_gt 0.0740
_refine_ls_shift/su_max 0.001
_refine_ls_shift/su_mean 0.000
_refine_ls_structure_factor_coef Fsqd
_refine_ls_weighting_details 'calc w=1/[\s^2^(Fo^2^)+(0.1245P)^2^+6.7963P] where P=(Fo^2^+2Fc^2^)/3'
_refine_ls_weighting_scheme calc
_refine_ls_wR_factor_gt 0.1941
_refine_ls_wR_factor_ref 0.2064
_reflns_number_gt 62622
_reflns_number_total 83091
_reflns_threshold_expression >2sigma(I)
_cod_data_source_file ic300563s_si_002_1.cif
_cod_data_source_block bs50-2
_cod_database_code 4329154

loop_
_symmetry_equiv_pos_as_xyz
'x, y, z'
'-x, -y, -z'

loop_
_atom_site_label
_atom_site_type_symbol
_atom_site_fract_x
_atom_site_fract_y
_atom_site_fract_z
_atom_site_U_iso_or_equiv
_atom_site_adp_type
_atom_site_occupancy
_atom_site_symmetry_multiplicity
_atom_site_calc_flag
_atom_site_refinement_flags
Fe1 Fe 0.94333(4) 0.74714(3) 0.68834(4) 0.03175(15) Uani 1 1 d .
Fe2 Fe 0.52629(4) 0.74815(3) 0.74483(4) 0.02954(13) Uani 1 1 d .
Ag1 Ag 0.63738(3) 0.840987(19) 0.86296(2) 0.03862(10) Uani 1 1 d .
Ag2 Ag 0.82641(3) 0.854643(19) 0.81910(2) 0.03911(10) Uani 1 1 d .
Ag3 Ag 0.62787(3) 0.65745(2) 0.59792(2) 0.04180(10) Uani 1 1 d .
Ag4 Ag 0.81355(3) 0.650858(19) 0.58376(2) 0.04214(10) Uani 1 1 d .
N1 N 0.8629(3) 0.71055(19) 0.7788(2) 0.0326(9) Uani 1 1 d .
N2 N 0.8300(3) 0.7388(2) 0.8283(2) 0.0335(9) Uani 1 1 d .
N3 N 0.9329(3) 0.6423(2) 0.7024(2) 0.0363(9) Uani 1 1 d .
N4 N 1.0306(3) 0.7468(2) 0.6047(2) 0.0360(9) Uani 1 1 d .
N5 N 0.7266(3) 0.7593(2) 0.9517(2) 0.0365(9) Uani 1 1 d .
N6 N 0.6273(3) 0.8845(2) 0.9487(2) 0.0377(9) Uani 1 1 d .
N11 N 0.6077(2) 0.8327(2) 0.7150(2) 0.0308(8) Uani 1 1 d .
N12 N 0.6428(3) 0.86898(19) 0.7494(2) 0.0323(9) Uani 1 1 d .
N13 N 0.5270(3) 0.7895(2) 0.6424(2) 0.0322(9) Uani 1 1 d .
N14 N 0.4346(3) 0.68147(19) 0.7427(2) 0.0327(9) Uani 1 1 d .
N15 N 0.7549(3) 0.97188(19) 0.7721(2) 0.0326(9) Uani 1 1 d .
N16 N 0.8726(3) 0.9299(2) 0.8667(2) 0.0408(10) Uani 1 1 d .
N21 N 0.6035(3) 0.66477(19) 0.75314(19) 0.0299(8) Uani 1 1 d .
N22 N 0.6347(3) 0.6288(2) 0.7093(2) 0.0337(9) Uani 1 1 d .
N23 N 0.5260(2) 0.70962(19) 0.8467(2) 0.0299(8) Uani 1 1 d .
N24 N 0.4357(3) 0.8119(2) 0.7719(2) 0.0333(9) Uani 1 1 d .
N25 N 0.7397(3) 0.53025(19) 0.6529(2) 0.0342(9) Uani 1 1 d .
N26 N 0.8521(3) 0.5797(2) 0.5183(2) 0.0415(10) Uani 1 1 d .
N31 N 0.8643(3) 0.78913(19) 0.6206(2) 0.0324(9) Uani 1 1 d .
N32 N 0.8271(3) 0.7642(2) 0.5791(2) 0.0362(9) Uani 1 1 d .
N33 N 0.9525(3) 0.8524(2) 0.6731(2) 0.0342(9) Uani 1 1 d .
N34 N 1.0367(3) 0.7407(2) 0.7446(2) 0.0360(9) Uani 1 1 d .
N35 N 0.7242(3) 0.7516(2) 0.4811(2) 0.0356(9) Uani 1 1 d .
N36 N 0.6208(3) 0.6231(2) 0.5087(2) 0.0369(9) Uani 1 1 d .
C1 C 0.8068(2) 0.6066(2) 0.8836(2) 0.0214(8) Uani 1 1 d .
H1 H 0.7913 0.5570 0.9176 0.080 Uiso 1 1 calc R
C2 C 0.8479(3) 0.6325(2) 0.8115(3) 0.0333(10) Uani 1 1 d .
C3 C 0.7944(3) 0.6798(2) 0.8912(3) 0.0343(11) Uani 1 1 d .
C4 C 0.8842(3) 0.5935(3) 0.7650(3) 0.0341(10) Uani 1 1 d .
C5 C 0.8769(3) 0.5161(3) 0.7790(3) 0.0421(12) Uani 1 1 d .
H5 H 0.8466 0.4812 0.8231 0.080 Uiso 1 1 calc R
C6 C 0.9164(3) 0.4927(3) 0.7244(3) 0.0424(12) Uani 1 1 d .
H6 H 0.9111 0.4417 0.7319 0.080 Uiso 1 1 calc R
C7 C 0.9636(3) 0.5443(3) 0.6590(3) 0.0392(11) Uani 1 1 d .
H7 H 0.9886 0.5291 0.6222 0.080 Uiso 1 1 calc R
C8 C 0.9719(3) 0.6202(3) 0.6508(3) 0.0369(11) Uani 1 1 d .
C9 C 1.0271(3) 0.6830(2) 0.5914(3) 0.0390(11) Uani 1 1 d .
C10 C 1.0765(4) 0.6772(3) 0.5295(3) 0.0467(13) Uani 1 1 d .
H10 H 1.0703 0.6342 0.5201 0.080 Uiso 1 1 calc R
C11 C 1.1345(4) 0.7361(3) 0.4824(3) 0.0533(15) Uani 1 1 d .
H11 H 1.1694 0.7329 0.4417 0.080 Uiso 1 1 calc R
C12 C 1.1394(4) 0.8013(3) 0.4979(3) 0.0454(13) Uani 1 1 d .
H12 H 1.1777 0.8420 0.4676 0.080 Uiso 1 1 calc R
C13 C 1.0869(3) 0.8036(3) 0.5580(3) 0.0392(11) Uani 1 1 d .
H13 H 1.0903 0.8470 0.5673 0.080 Uiso 1 1 calc R
C14 C 0.7590(3) 0.6888(2) 0.9584(3) 0.0341(11) Uani 1 1 d .
C15 C 0.7594(3) 0.6294(3) 1.0257(3) 0.0391(11) Uani 1 1 d .
H15 H 0.7796 0.5820 1.0287 0.080 Uiso 1 1 calc R
C16 C 0.7299(4) 0.6409(3) 1.0880(3) 0.0442(12) Uani 1 1 d .
H16 H 0.7302 0.6014 1.1335 0.080 Uiso 1 1 calc R
C17 C 0.7000(4) 0.7109(3) 1.0826(3) 0.0411(12) Uani 1 1 d .
H17 H 0.6791 0.7195 1.1243 0.080 Uiso 1 1 calc R
C18 C 0.7013(3) 0.7698(2) 1.0131(3) 0.0374(11) Uani 1 1 d .
C19 C 0.6677(3) 0.8467(3) 1.0053(3) 0.0367(11) Uani 1 1 d .
C20 C 0.6826(4) 0.8782(3) 1.0530(3) 0.0438(12) Uani 1 1 d .
H20 H 0.7119 0.8512 1.0909 0.080 Uiso 1 1 calc R
C21 C 0.6527(4) 0.9510(3) 1.0427(3) 0.0475(13) Uani 1 1 d .
H21 H 0.6613 0.9738 1.0736 0.080 Uiso 1 1 calc R
C22 C 0.6105(4) 0.9876(3) 0.9861(3) 0.0453(13) Uani 1 1 d .
H22 H 0.5905 1.0364 0.9778 0.080 Uiso 1 1 calc R
C23 C 0.5968(4) 0.9537(3) 0.9410(3) 0.0416(12) Uani 1 1 d .
H23 H 0.5656 0.9793 0.9041 0.080 Uiso 1 1 calc R
C31 C 0.6587(3) 0.9483(2) 0.6296(2) 0.0313(10) Uani 1 1 d .
H31 H 0.6732 0.9907 0.5857 0.080 Uiso 1 1 calc R
C32 C 0.6172(3) 0.8815(2) 0.6411(2) 0.0310(10) Uani 1 1 d .
C33 C 0.6747(3) 0.9389(2) 0.6978(3) 0.0314(10) Uani 1 1 d .
C34 C 0.5735(3) 0.8537(2) 0.5992(3) 0.0310(10) Uani 1 1 d .
C35 C 0.5734(3) 0.8876(3) 0.5250(3) 0.0373(11) Uani 1 1 d .
H35 H 0.6060 0.9322 0.4950 0.080 Uiso 1 1 calc R
C36 C 0.5227(3) 0.8525(3) 0.4971(3) 0.0423(12) Uani 1 1 d .
H36 H 0.5219 0.8736 0.4473 0.080 Uiso 1 1 calc R
C37 C 0.4733(4) 0.7863(3) 0.5422(3) 0.0394(11) Uani 1 1 d .
H37 H 0.4403 0.7625 0.5231 0.080 Uiso 1 1 calc R
C38 C 0.4742(3) 0.7566(2) 0.6165(3) 0.0346(11) Uani 1 1 d .
C39 C 0.4229(3) 0.6925(3) 0.6749(3) 0.0389(11) Uani 1 1 d .
C40 C 0.3643(4) 0.6480(3) 0.6646(3) 0.0432(12) Uani 1 1 d .
H40 H 0.3559 0.6572 0.6179 0.080 Uiso 1 1 calc R
C41 C 0.3184(4) 0.5897(3) 0.7243(3) 0.0514(14) Uani 1 1 d .
H41 H 0.2799 0.5582 0.7182 0.080 Uiso 1 1 calc R
C42 C 0.3300(3) 0.5782(3) 0.7937(3) 0.0418(12) Uani 1 1 d .
H42 H 0.2981 0.5401 0.8346 0.080 Uiso 1 1 calc R
C43 C 0.3894(3) 0.6241(3) 0.8011(3) 0.0379(11) Uani 1 1 d .
H43 H 0.3988 0.6153 0.8474 0.080 Uiso 1 1 calc R
C44 C 0.7108(3) 0.9955(2) 0.7167(2) 0.0316(10) Uani 1 1 d .
C45 C 0.6955(3) 1.0734(3) 0.6792(3) 0.0413(12) Uani 1 1 d .
H45 H 0.6672 1.0891 0.6395 0.080 Uiso 1 1 calc R
C46 C 0.7224(4) 1.1260(2) 0.7014(3) 0.0440(13) Uani 1 1 d .
H46 H 0.7119 1.1776 0.6774 0.080 Uiso 1 1 calc R
C47 C 0.7656(4) 1.1014(3) 0.7603(3) 0.0419(12) Uani 1 1 d .
H47 H 0.7833 1.1362 0.7767 0.080 Uiso 1 1 calc R
C48 C 0.7818(3) 1.0245(2) 0.7938(3) 0.0342(11) Uani 1 1 d .
C49 C 0.8296(3) 0.9953(2) 0.8563(3) 0.0364(11) Uani 1 1 d .
C50 C 0.8325(4) 1.0354(3) 0.8992(3) 0.0508(14) Uani 1 1 d .
H50 H 0.8032 1.0807 0.8907 0.080 Uiso 1 1 calc R
C51 C 0.8795(4) 1.0067(3) 0.9546(3) 0.0503(14) Uani 1 1 d .
H51 H 0.8803 1.0316 0.9852 0.080 Uiso 1 1 calc R
C52 C 0.9254(4) 0.9414(3) 0.9649(3) 0.0509(14) Uani 1 1 d .
H52 H 0.9599 0.9233 1.0006 0.080 Uiso 1 1 calc R
C53 C 0.9191(3) 0.9030(3) 0.9209(3) 0.0457(13) Uani 1 1 d .
H53 H 0.9477 0.8575 0.9290 0.080 Uiso 1 1 calc R
C61 C 0.6490(3) 0.5511(2) 0.8247(3) 0.0338(11) Uani 1 1 d .
H61 H 0.6624 0.5096 0.8648 0.080 Uiso 1 1 calc R
C62 C 0.6105(3) 0.6175(2) 0.8233(3) 0.0320(10) Uani 1 1 d .
C63 C 0.6633(3) 0.5606(2) 0.7523(3) 0.0346(11) Uani 1 1 d .
C64 C 0.5718(3) 0.6459(2) 0.8773(2) 0.0318(10) Uani 1 1 d .
C65 C 0.5722(3) 0.6166(2) 0.9517(3) 0.0352(11) Uani 1 1 d .
H65 H 0.6025 0.5730 0.9736 0.080 Uiso 1 1 calc R
C66 C 0.5267(3) 0.6536(3) 0.9928(3) 0.0382(11) Uani 1 1 d .
H66 H 0.5276 0.6354 1.0424 0.080 Uiso 1 1 calc R
C67 C 0.4796(3) 0.7180(3) 0.9598(3) 0.0384(11) Uani 1 1 d .
H67 H 0.4493 0.7429 0.9872 0.080 Uiso 1 1 calc R
C68 C 0.4782(3) 0.7441(2) 0.8870(3) 0.0341(11) Uani 1 1 d .
C69 C 0.4269(3) 0.8041(2) 0.8424(3) 0.0320(10) Uani 1 1 d .
C70 C 0.3709(4) 0.8491(3) 0.8681(3) 0.0433(12) Uani 1 1 d .
H70 H 0.3673 0.8451 0.9155 0.080 Uiso 1 1 calc R
C71 C 0.3205(4) 0.8999(3) 0.8224(3) 0.0460(13) Uani 1 1 d .
H71 H 0.2813 0.9295 0.8391 0.080 Uiso 1 1 calc R
C72 C 0.3291(4) 0.9062(3) 0.7515(3) 0.0448(13) Uani 1 1 d .
H72 H 0.2963 0.9405 0.7197 0.080 Uiso 1 1 calc R
C73 C 0.3861(3) 0.8616(2) 0.7289(3) 0.0391(11) Uani 1 1 d .
H73 H 0.3909 0.8659 0.6814 0.080 Uiso 1 1 calc R
C74 C 0.7012(3) 0.5051(2) 0.7231(3) 0.0345(11) Uani 1 1 d .
C75 C 0.6923(4) 0.4267(2) 0.7679(3) 0.0416(12) Uani 1 1 d .
H75 H 0.6636 0.4098 0.8160 0.080 Uiso 1 1 calc R
C76 C 0.7265(4) 0.3748(3) 0.7400(3) 0.0442(13) Uani 1 1 d .
H76 H 0.7235 0.3228 0.7696 0.080 Uiso 1 1 calc R
C77 C 0.7654(4) 0.4010(2) 0.6677(3) 0.0429(12) Uani 1 1 d .
H77 H 0.7879 0.3668 0.6476 0.080 Uiso 1 1 calc R
C78 C 0.7704(3) 0.4790(2) 0.6253(3) 0.0360(11) Uani 1 1 d .
C79 C 0.8097(3) 0.5101(2) 0.5469(3) 0.0361(11) Uani 1 1 d .
C80 C 0.8047(4) 0.4703(3) 0.5027(3) 0.0496(13) Uani 1 1 d .
H80 H 0.7773 0.4221 0.5227 0.080 Uiso 1 1 calc R
C81 C 0.8407(4) 0.5031(3) 0.4296(3) 0.0487(13) Uani 1 1 d .
H81 H 0.8354 0.4786 0.3993 0.080 Uiso 1 1 calc R
C82 C 0.8851(4) 0.5735(3) 0.4018(3) 0.0570(16) Uani 1 1 d .
H82 H 0.9121 0.5958 0.3532 0.080 Uiso 1 1 calc R
C83 C 0.8882(4) 0.6092(3) 0.4474(3) 0.0528(14) Uani 1 1 d .
H83 H 0.9170 0.6567 0.4281 0.080 Uiso 1 1 calc R
C91 C 0.8225(3) 0.8949(2) 0.5301(3) 0.0277(10) Uani 1 1 d .
H91 H 0.8132 0.9450 0.4994 0.080 Uiso 1 1 calc R
C92 C 0.8616(3) 0.8687(2) 0.5919(3) 0.0339(11) Uani 1 1 d .
C93 C 0.8008(3) 0.8260(2) 0.5262(3) 0.0343(10) Uani 1 1 d .
C94 C 0.9087(3) 0.9040(2) 0.6260(3) 0.0329(10) Uani 1 1 d .
C95 C 0.9145(3) 0.9810(3) 0.6131(3) 0.0405(12) Uani 1 1 d .
H95 H 0.8836 1.0171 0.5809 0.080 Uiso 1 1 calc R
C96 C 0.9672(4) 1.0023(3) 0.6493(3) 0.0446(13) Uani 1 1 d .
H96 H 0.9719 1.0535 0.6415 0.080 Uiso 1 1 calc R
C97 C 1.0131(3) 0.9487(3) 0.6970(3) 0.0395(11) Uani 1 1 d .
H97 H 1.0486 0.9636 0.7212 0.080 Uiso 1 1 calc R
C98 C 1.0060(3) 0.8724(2) 0.7086(3) 0.0355(10) Uani 1 1 d .
C99 C 1.0530(3) 0.8068(3) 0.7512(3) 0.0391(11) Uani 1 1 d .
C100 C 1.1112(4) 0.8103(3) 0.7933(3) 0.0441(12) Uani 1 1 d .
H100 H 1.1223 0.8557 0.7972 0.080 Uiso 1 1 calc R
C101 C 1.1520(4) 0.7443(3) 0.8292(3) 0.0482(13) Uani 1 1 d .
H101 H 1.1901 0.7447 0.8588 0.080 Uiso 1 1 calc R
C102 C 1.1374(4) 0.6778(3) 0.8220(3) 0.0490(13) Uani 1 1 d .
H102 H 1.1664 0.6338 0.8454 0.080 Uiso 1 1 calc R
C103 C 1.0788(3) 0.6779(3) 0.7791(3) 0.0444(12) Uani 1 1 d .
H103 H 1.0682 0.6330 0.7741 0.080 Uiso 1 1 calc R
C104 C 0.7610(3) 0.8192(2) 0.4695(3) 0.0339(10) Uani 1 1 d .
C105 C 0.7649(4) 0.8820(3) 0.4024(3) 0.0426(12) Uani 1 1 d .
H105 H 0.7901 0.9285 0.3946 0.080 Uiso 1 1 calc R
C106 C 0.7314(4) 0.8739(3) 0.3488(3) 0.0464(13) Uani 1 1 d .
H106 H 0.7316 0.9156 0.3046 0.080 Uiso 1 1 calc R
C107 C 0.6969(4) 0.8033(3) 0.3600(3) 0.0442(13) Uani 1 1 d .
H107 H 0.6761 0.7965 0.3231 0.080 Uiso 1 1 calc R
C108 C 0.6942(3) 0.7441(3) 0.4270(3) 0.0385(11) Uani 1 1 d .
C109 C 0.6605(4) 0.6671(3) 0.4407(3) 0.0415(12) Uani 1 1 d .
C110 C 0.6721(4) 0.6404(3) 0.3861(3) 0.0422(12) Uani 1 1 d .
H110 H 0.6993 0.6717 0.3392 0.080 Uiso 1 1 calc R
C111 C 0.6432(4) 0.5670(3) 0.4015(3) 0.0525(14) Uani 1 1 d .
H111 H 0.6503 0.5488 0.3651 0.080 Uiso 1 1 calc R
C112 C 0.6040(3) 0.5216(3) 0.4715(3) 0.0450(13) Uani 1 1 d .
H112 H 0.5857 0.4715 0.4837 0.080 Uiso 1 1 calc R
C113 C 0.5925(4) 0.5522(3) 0.5229(3) 0.0468(13) Uani 1 1 d .
H113 H 0.5638 0.5224 0.5697 0.080 Uiso 1 1 calc R
B1 B 0.3892(5) 0.7009(4) 0.4255(4) 0.0487(16) Uani 1 1 d .
F11 F 0.4030(4) 0.77680(19) 0.4089(2) 0.0956(16) Uani 1 1 d .
F12 F 0.3722(4) 0.66029(19) 0.4992(2) 0.0965(16) Uani 1 1 d .
F13 F 0.4562(4) 0.6704(4) 0.3984(3) 0.136(2) Uani 1 1 d .
F14 F 0.3191(3) 0.69452(18) 0.3965(2) 0.0747(11) Uani 1 1 d .
B2 B 0.6092(5) 0.1997(3) 0.8966(3) 0.0461(15) Uani 1 1 d .
F22 F 0.5930(3) 0.27655(17) 0.88294(18) 0.0638(10) Uani 1 1 d .
F23 F 0.6050(2) 0.15983(16) 0.97206(17) 0.0571(9) Uani 1 1 d .
F24 F 0.6893(3) 0.19421(18) 0.8606(2) 0.0785(12) Uani 1 1 d .
F25 F 0.5444(4) 0.1697(2) 0.8771(2) 0.1007(16) Uani 1 1 d .
B3 B 0.1460(5) 0.0179(3) 0.8481(4) 0.0473(15) Uani 1 1 d .
F31 F 0.0823(3) 0.06401(19) 0.8655(2) 0.0697(10) Uani 1 1 d .
F32 F 0.2254(2) 0.05349(18) 0.83166(19) 0.0606(9) Uani 1 1 d .
F35 F 0.1425(3) -0.05263(19) 0.90587(19) 0.0689(10) Uani 1 1 d .
F36 F 0.1305(2) 0.00715(18) 0.78745(19) 0.0581(8) Uani 1 1 d .
B4 B 0.2793(4) 0.5917(3) 0.9840(3) 0.0392(13) Uani 1 1 d .
F41 F 0.2886(2) 0.66879(15) 0.93788(17) 0.0486(7) Uani 1 1 d .
F42 F 0.2484(2) 0.58283(16) 1.05529(17) 0.0536(8) Uani 1 1 d .
F43 F 0.3582(2) 0.55676(17) 0.97986(18) 0.0581(8) Uani 1 1 d .
F45 F 0.2195(2) 0.55685(16) 0.96290(18) 0.0576(8) Uani 1 1 d .
B5 B 0.2577(4) 0.9052(3) 0.5821(3) 0.0421(14) Uani 1 1 d .
F51 F 0.3331(3) 0.9439(2) 0.5732(2) 0.0813(12) Uani 1 1 d .
F52 F 0.1933(3) 0.9315(2) 0.6215(2) 0.0949(15) Uani 1 1 d .
F53 F 0.2631(3) 0.82848(17) 0.6201(2) 0.0689(10) Uani 1 1 d .
F54 F 0.2345(3) 0.92295(18) 0.51533(19) 0.0722(11) Uani 1 1 d .
B6 B 0.1361(4) 0.4663(3) 0.7724(4) 0.0456(14) Uani 1 1 d .
F61 F 0.1443(2) 0.48229(19) 0.83076(19) 0.0604(9) Uani 1 1 d .
F62 F 0.1260(2) 0.53603(17) 0.71376(19) 0.0592(9) Uani 1 1 d .
F63 F 0.0661(3) 0.41779(19) 0.7884(2) 0.0752(11) Uani 1 1 d .
F64 F 0.2121(2) 0.43320(18) 0.75069(18) 0.0561(8) Uani 1 1 d .
N41 N 0.8290(4) 0.7504(3) 1.2131(3) 0.0634(14) Uani 1 1 d .
C25 C 0.8945(5) 0.7590(4) 1.1483(4) 0.078(2) Uani 1 1 d .
H25A H 0.8662 0.7692 1.1076 0.080 Uiso 1 1 calc R
H25B H 0.9257 0.7127 1.1578 0.080 Uiso 1 1 calc R
H25C H 0.9341 0.8007 1.1373 0.080 Uiso 1 1 calc R
O1 O 0.8549(4) 0.7369(3) 1.2702(3) 0.0893(16) Uani 1 1 d .
O2 O 0.7518(3) 0.7578(3) 1.2102(3) 0.0655(10) Uani 1 1 d .
N42 N 0.5164(3) 0.9468(3) 0.2524(3) 0.0601(13) Uani 1 1 d .
C27 C 0.5255(6) 0.8759(4) 0.2402(4) 0.077(2) Uani 1 1 d .
H27A H 0.5116 0.8852 0.1935 0.080 Uiso 1 1 calc R
H27B H 0.4868 0.8367 0.2777 0.080 Uiso 1 1 calc R
H27C H 0.5841 0.8595 0.2413 0.080 Uiso 1 1 calc R
O3 O 0.5304(3) 0.9453(3) 0.3100(2) 0.0780(14) Uani 1 1 d .
O4 O 0.4969(3) 1.0036(3) 0.2035(3) 0.0745(13) Uani 1 1 d .
N43 N 0.8636(4) 0.2497(3) 0.8953(3) 0.0634(14) Uani 1 1 d .
C29 C 0.8026(5) 0.2316(4) 0.9651(4) 0.0707(19) Uani 1 1 d .
H29A H 0.7788 0.2780 0.9668 0.080 Uiso 1 1 calc R
H29B H 0.8329 0.2070 1.0049 0.080 Uiso 1 1 calc R
H29C H 0.7566 0.1980 0.9687 0.080 Uiso 1 1 calc R
O5 O 0.8700(4) 0.3165(3) 0.8508(3) 0.0922(17) Uani 1 1 d .
O6 O 0.9001(4) 0.1977(3) 0.8850(4) 0.104(2) Uani 1 1 d .
N44 N 1.0172(4) 0.7916(3) 0.3333(3) 0.0633(14) Uani 1 1 d .
C55 C 1.0036(5) 0.8484(4) 0.2617(4) 0.0728(19) Uani 1 1 d .
H55A H 1.0370 0.8357 0.2240 0.080 Uiso 1 1 calc R
H55B H 1.0217 0.8983 0.2556 0.080 Uiso 1 1 calc R
H55C H 0.9433 0.8483 0.2590 0.080 Uiso 1 1 calc R
O7 O 0.9771(4) 0.8003(3) 0.3869(3) 0.0909(17) Uani 1 1 d .
O8 O 1.0658(4) 0.7377(3) 0.3355(3) 0.0914(17) Uani 1 1 d .
N45 N 0.9957(5) 0.6719(7) 0.9943(4) 0.110(3) Uani 1 1 d .
C57 C 1.0263(6) 0.5962(5) 1.0423(5) 0.095(3) Uani 1 1 d .
H57A H 1.0080 0.5568 1.0296 0.080 Uiso 1 1 calc R
H57B H 1.0021 0.5851 1.0924 0.080 Uiso 1 1 calc R
H57C H 1.0884 0.5981 1.0357 0.080 Uiso 1 1 calc R
O9 O 1.0115(6) 0.7275(5) 1.0082(5) 0.149(3) Uani 1 1 d .
O10 O 0.9642(5) 0.6740(8) 0.9463(5) 0.207(5) Uani 1 1 d .
N46 N 0.4823(4) 0.4366(3) 0.7554(3) 0.0676(15) Uani 1 1 d .
C59 C 0.4827(6) 0.3614(4) 0.7502(4) 0.087(2) Uani 1 1 d .
H59A H 0.4949 0.3691 0.6998 0.080 Uiso 1 1 calc R
H59B H 0.4271 0.3358 0.7726 0.080 Uiso 1 1 calc R
H59C H 0.5265 0.3306 0.7747 0.080 Uiso 1 1 calc R
O11 O 0.4679(4) 0.4367(3) 0.8157(3) 0.0879(16) Uani 1 1 d .
O12 O 0.4967(4) 0.4950(3) 0.6995(3) 0.0787(14) Uani 1 1 d .

loop_
_atom_site_aniso_label
_atom_site_aniso_U_11
_atom_site_aniso_U_22
_atom_site_aniso_U_33
_atom_site_aniso_U_23
_atom_site_aniso_U_13
_atom_site_aniso_U_12
Fe1 0.0399(4) 0.0218(3) 0.0326(4) -0.0102(3) -0.0068(3) 0.0027(3)
Fe2 0.0424(4) 0.0214(3) 0.0256(3) -0.0101(2) -0.0070(3) 0.0012(3)
Ag1 0.0568(2) 0.03164(17) 0.0278(2) -0.01127(15) -0.00926(17) -0.00395(16)
Ag2 0.0548(2) 0.02196(16) 0.0396(2) -0.01265(15) -0.00577(18) 0.00139(15)
Ag3 0.0631(3) 0.03617(19) 0.0281(2) -0.01502(15) -0.00928(18) 0.00604(17)
Ag4 0.0607(3) 0.02271(16) 0.0443(2) -0.01423(16) -0.01069(19) -0.00028(16)
N1 0.047(2) 0.0215(17) 0.030(2) -0.0118(16) -0.0074(18) 0.0040(16)
N2 0.046(2) 0.0286(18) 0.032(2) -0.0177(17) -0.0080(18) -0.0011(17)
N3 0.035(2) 0.0286(19) 0.039(2) -0.0106(17) -0.0012(18) 0.0056(16)
N4 0.042(2) 0.0273(19) 0.039(2) -0.0139(18) -0.0055(18) 0.0025(16)
N5 0.053(3) 0.0253(18) 0.033(2) -0.0136(17) -0.0101(19) 0.0046(17)
N6 0.055(3) 0.0235(18) 0.032(2) -0.0078(16) -0.010(2) 0.0004(17)
N11 0.041(2) 0.0282(18) 0.025(2) -0.0122(16) -0.0085(17) 0.0030(16)
N12 0.049(2) 0.0190(16) 0.027(2) -0.0049(15) -0.0115(18) -0.0009(16)
N13 0.045(2) 0.0261(18) 0.029(2) -0.0155(16) -0.0067(18) 0.0096(16)
N14 0.051(2) 0.0199(17) 0.031(2) -0.0133(16) -0.0101(18) 0.0027(16)
N15 0.041(2) 0.0224(17) 0.035(2) -0.0124(16) -0.0082(18) 0.0045(16)
N16 0.048(3) 0.034(2) 0.042(3) -0.0168(19) -0.010(2) 0.0002(18)
N21 0.047(2) 0.0252(17) 0.0172(19) -0.0082(15) -0.0056(16) -0.0024(16)
N22 0.041(2) 0.0266(18) 0.038(2) -0.0184(17) -0.0066(18) 0.0053(16)
N23 0.036(2) 0.0255(18) 0.028(2) -0.0117(16) -0.0029(17) -0.0024(15)
N24 0.047(2) 0.0253(18) 0.031(2) -0.0132(16) -0.0108(18) -0.0007(17)
N25 0.047(2) 0.0234(17) 0.035(2) -0.0157(16) -0.0035(18) -0.0002(16)
N26 0.058(3) 0.0261(19) 0.036(2) -0.0134(17) 0.002(2) 0.0035(18)
N31 0.046(2) 0.0186(16) 0.034(2) -0.0124(16) -0.0073(18) 0.0028(15)
N32 0.049(2) 0.0232(18) 0.036(2) -0.0068(16) -0.0174(19) 0.0040(17)
N33 0.042(2) 0.0252(18) 0.035(2) -0.0134(16) -0.0036(18) -0.0011(16)
N34 0.038(2) 0.0298(19) 0.040(2) -0.0147(17) -0.0070(18) 0.0048(16)
N35 0.047(2) 0.0288(19) 0.031(2) -0.0140(17) -0.0029(19) -0.0021(17)
N36 0.052(3) 0.0284(19) 0.032(2) -0.0126(17) -0.0112(19) -0.0041(18)
C1 0.0157(19) 0.031(2) 0.020(2) -0.0125(17) -0.0017(16) -0.0085(16)
C2 0.040(3) 0.0185(19) 0.041(3) -0.0103(19) -0.011(2) 0.0022(18)
C3 0.042(3) 0.022(2) 0.039(3) -0.014(2) -0.007(2) -0.0002(19)
C4 0.034(3) 0.034(2) 0.033(3) -0.014(2) -0.004(2) 0.0043(19)
C5 0.049(3) 0.024(2) 0.045(3) -0.007(2) -0.006(2) 0.003(2)
C6 0.049(3) 0.023(2) 0.054(3) -0.014(2) -0.009(3) -0.003(2)
C7 0.047(3) 0.027(2) 0.045(3) -0.017(2) -0.007(2) 0.003(2)
C8 0.043(3) 0.029(2) 0.036(3) -0.014(2) -0.001(2) 0.001(2)
C9 0.045(3) 0.026(2) 0.045(3) -0.014(2) -0.007(2) 0.008(2)
C10 0.065(4) 0.032(2) 0.043(3) -0.021(2) 0.006(3) 0.000(2)
C11 0.064(4) 0.040(3) 0.047(3) -0.013(3) 0.004(3) -0.002(3)
C12 0.051(3) 0.033(2) 0.045(3) -0.012(2) 0.003(2) -0.005(2)
C13 0.043(3) 0.034(2) 0.042(3) -0.017(2) -0.006(2) 0.000(2)
C14 0.051(3) 0.020(2) 0.034(3) -0.0137(19) -0.010(2) 0.0003(19)
C15 0.048(3) 0.033(2) 0.039(3) -0.016(2) -0.010(2) 0.002(2)
C16 0.057(3) 0.036(2) 0.039(3) -0.009(2) -0.021(3) 0.005(2)
C17 0.061(3) 0.031(2) 0.030(3) -0.010(2) -0.010(2) -0.003(2)
C18 0.054(3) 0.026(2) 0.035(3) -0.011(2) -0.015(2) 0.002(2)
C19 0.051(3) 0.028(2) 0.028(3) -0.0106(19) -0.003(2) 0.001(2)
C20 0.058(3) 0.041(3) 0.035(3) -0.017(2) -0.010(3) -0.003(2)
C21 0.062(4) 0.041(3) 0.047(3) -0.028(3) 0.000(3) -0.001(2)
C22 0.058(3) 0.023(2) 0.053(3) -0.015(2) -0.003(3) -0.005(2)
C23 0.057(3) 0.029(2) 0.038(3) -0.015(2) -0.004(2) 0.008(2)
C31 0.050(3) 0.0208(19) 0.020(2) -0.0065(17) -0.005(2) -0.0016(19)
C32 0.037(3) 0.028(2) 0.029(3) -0.0115(19) -0.008(2) 0.0007(19)
C33 0.032(2) 0.025(2) 0.034(3) -0.0095(19) -0.004(2) -0.0031(18)
C34 0.038(3) 0.023(2) 0.032(3) -0.0105(19) -0.007(2) -0.0003(18)
C35 0.054(3) 0.031(2) 0.024(3) -0.0081(19) -0.005(2) 0.000(2)
C36 0.056(3) 0.037(3) 0.034(3) -0.013(2) -0.013(2) 0.002(2)
C37 0.055(3) 0.037(2) 0.032(3) -0.017(2) -0.014(2) 0.006(2)
C38 0.052(3) 0.027(2) 0.027(3) -0.0115(19) -0.011(2) 0.006(2)
C39 0.050(3) 0.029(2) 0.035(3) -0.010(2) -0.009(2) -0.003(2)
C40 0.060(3) 0.039(3) 0.037(3) -0.018(2) -0.019(3) 0.004(2)
C41 0.055(4) 0.048(3) 0.054(4) -0.022(3) -0.015(3) -0.007(3)
C42 0.050(3) 0.033(2) 0.039(3) -0.012(2) -0.004(2) -0.006(2)
C43 0.055(3) 0.028(2) 0.032(3) -0.012(2) -0.008(2) 0.000(2)
C44 0.041(3) 0.026(2) 0.025(2) -0.0090(18) -0.005(2) 0.0011(19)
C45 0.049(3) 0.032(2) 0.043(3) -0.013(2) -0.013(2) 0.001(2)
C46 0.061(3) 0.019(2) 0.045(3) -0.007(2) -0.010(3) 0.001(2)
C47 0.057(3) 0.028(2) 0.046(3) -0.019(2) -0.010(3) 0.001(2)
C48 0.049(3) 0.021(2) 0.031(3) -0.0109(19) -0.004(2) -0.0005(19)
C49 0.049(3) 0.024(2) 0.036(3) -0.0105(19) -0.011(2) -0.002(2)
C50 0.073(4) 0.032(2) 0.047(3) -0.019(2) -0.003(3) -0.010(3)
C51 0.069(4) 0.048(3) 0.040(3) -0.023(3) -0.013(3) -0.009(3)
C52 0.057(4) 0.055(3) 0.045(3) -0.019(3) -0.020(3) -0.011(3)
C53 0.045(3) 0.038(3) 0.050(3) -0.011(2) -0.012(3) 0.000(2)
C61 0.040(3) 0.028(2) 0.032(3) -0.013(2) -0.003(2) 0.0000(19)
C62 0.036(3) 0.028(2) 0.033(3) -0.0127(19) -0.008(2) 0.0024(19)
C63 0.046(3) 0.023(2) 0.034(3) -0.0098(19) -0.008(2) -0.0015(19)
C64 0.046(3) 0.020(2) 0.027(2) -0.0083(18) -0.006(2) 0.0068(19)
C65 0.047(3) 0.029(2) 0.031(3) -0.013(2) -0.010(2) 0.003(2)
C66 0.051(3) 0.036(2) 0.029(3) -0.014(2) -0.007(2) 0.000(2)
C67 0.051(3) 0.036(2) 0.037(3) -0.022(2) -0.010(2) 0.007(2)
C68 0.045(3) 0.024(2) 0.037(3) -0.016(2) -0.005(2) -0.0016(19)
C69 0.038(3) 0.027(2) 0.032(3) -0.0142(19) -0.002(2) -0.0061(19)
C70 0.057(3) 0.027(2) 0.042(3) -0.012(2) -0.005(3) 0.003(2)
C71 0.047(3) 0.040(3) 0.055(4) -0.023(3) -0.010(3) 0.016(2)
C72 0.057(3) 0.033(2) 0.047(3) -0.018(2) -0.016(3) 0.012(2)
C73 0.046(3) 0.028(2) 0.040(3) -0.010(2) -0.009(2) 0.004(2)
C74 0.046(3) 0.026(2) 0.030(3) -0.0116(19) -0.001(2) 0.001(2)
C75 0.061(3) 0.023(2) 0.036(3) -0.010(2) -0.002(2) 0.000(2)
C76 0.063(3) 0.023(2) 0.045(3) -0.015(2) -0.004(3) 0.001(2)
C77 0.060(3) 0.021(2) 0.046(3) -0.014(2) -0.004(3) 0.006(2)
C78 0.049(3) 0.020(2) 0.039(3) -0.013(2) -0.007(2) 0.0058(19)
C79 0.047(3) 0.023(2) 0.038(3) -0.013(2) -0.005(2) 0.005(2)
C80 0.057(3) 0.040(3) 0.056(4) -0.024(3) -0.012(3) 0.005(2)
C81 0.066(4) 0.045(3) 0.045(3) -0.028(3) -0.012(3) 0.017(3)
C82 0.077(4) 0.044(3) 0.036(3) -0.010(2) 0.005(3) 0.023(3)
C83 0.062(4) 0.033(3) 0.050(4) -0.007(2) -0.002(3) 0.003(2)
C91 0.023(2) 0.025(2) 0.047(3) -0.023(2) -0.018(2) 0.0168(17)
C92 0.044(3) 0.0152(19) 0.039(3) -0.0093(18) -0.007(2) 0.0062(18)
C93 0.038(3) 0.031(2) 0.036(3) -0.015(2) -0.006(2) -0.0036(19)
C94 0.040(3) 0.026(2) 0.033(3) -0.0110(19) -0.009(2) 0.0010(19)
C95 0.050(3) 0.025(2) 0.044(3) -0.010(2) -0.009(2) 0.000(2)
C96 0.069(4) 0.022(2) 0.048(3) -0.017(2) -0.018(3) -0.008(2)
C97 0.046(3) 0.034(2) 0.043(3) -0.018(2) -0.011(2) 0.000(2)
C98 0.046(3) 0.030(2) 0.034(3) -0.015(2) -0.009(2) 0.000(2)
C99 0.043(3) 0.033(2) 0.040(3) -0.015(2) -0.003(2) 0.003(2)
C100 0.054(3) 0.041(3) 0.045(3) -0.023(2) -0.014(3) 0.001(2)
C101 0.049(3) 0.044(3) 0.044(3) -0.009(2) -0.011(2) -0.004(2)
C102 0.055(3) 0.038(3) 0.048(3) -0.010(2) -0.015(3) 0.005(2)
C103 0.048(3) 0.035(3) 0.047(3) -0.013(2) -0.009(3) 0.003(2)
C104 0.041(3) 0.032(2) 0.029(3) -0.0119(19) -0.006(2) -0.001(2)
C105 0.058(3) 0.034(2) 0.034(3) -0.013(2) -0.009(2) -0.002(2)
C106 0.070(4) 0.027(2) 0.037(3) -0.005(2) -0.015(3) -0.001(2)
C107 0.057(3) 0.045(3) 0.032(3) -0.016(2) -0.008(2) -0.001(2)
C108 0.051(3) 0.031(2) 0.032(3) -0.013(2) -0.005(2) 0.004(2)
C109 0.056(3) 0.033(2) 0.038(3) -0.016(2) -0.012(2) 0.003(2)
C110 0.061(3) 0.036(2) 0.032(3) -0.018(2) -0.009(2) 0.003(2)
C111 0.067(4) 0.053(3) 0.052(4) -0.035(3) -0.015(3) 0.005(3)
C112 0.047(3) 0.040(3) 0.056(4) -0.026(3) -0.013(3) 0.003(2)
C113 0.055(3) 0.041(3) 0.045(3) -0.018(2) -0.008(3) 0.006(2)
B1 0.072(5) 0.045(3) 0.038(4) -0.023(3) -0.017(3) 0.001(3)
F11 0.180(5) 0.0376(18) 0.074(3) -0.0039(17) -0.073(3) -0.023(2)
F12 0.210(5) 0.0409(18) 0.040(2) -0.0138(16) -0.029(3) -0.006(2)
F13 0.110(4) 0.174(6) 0.118(5) -0.062(4) -0.016(3) 0.071(4)
F14 0.088(3) 0.0430(18) 0.094(3) -0.0189(19) -0.041(2) -0.0022(18)
B2 0.072(5) 0.033(3) 0.029(3) -0.010(3) -0.005(3) 0.000(3)
F22 0.104(3) 0.0322(15) 0.045(2) -0.0116(14) 0.0008(19) 0.0066(16)
F23 0.102(3) 0.0343(15) 0.0329(17) -0.0128(13) -0.0074(16) -0.0030(16)
F24 0.113(3) 0.0429(18) 0.064(2) -0.0208(17) 0.017(2) 0.0163(19)
F25 0.157(5) 0.082(3) 0.074(3) -0.028(2) -0.046(3) -0.036(3)
B3 0.062(4) 0.038(3) 0.042(4) -0.015(3) -0.013(3) 0.010(3)
F31 0.082(3) 0.059(2) 0.066(2) -0.0268(18) -0.0097(19) 0.0322(18)
F32 0.075(2) 0.0537(19) 0.059(2) -0.0274(17) -0.0150(18) -0.0034(17)
F35 0.088(3) 0.060(2) 0.053(2) -0.0209(17) -0.0047(19) 0.0176(18)
F36 0.069(2) 0.0552(18) 0.060(2) -0.0286(17) -0.0200(17) -0.0068(16)
B4 0.050(3) 0.027(2) 0.037(3) -0.008(2) -0.010(3) 0.007(2)
F41 0.063(2) 0.0264(13) 0.0490(19) -0.0062(12) -0.0137(15) 0.0052(13)
F42 0.082(2) 0.0358(15) 0.0375(18) -0.0110(13) -0.0079(16) 0.0104(15)
F43 0.062(2) 0.0451(17) 0.056(2) -0.0113(15) -0.0088(17) 0.0182(15)
F45 0.083(2) 0.0411(16) 0.0488(19) -0.0138(14) -0.0199(17) -0.0102(16)
B5 0.049(4) 0.030(3) 0.038(3) -0.003(2) -0.008(3) -0.005(2)
F51 0.086(3) 0.071(2) 0.066(3) 0.0048(19) -0.032(2) -0.032(2)
F52 0.107(3) 0.062(2) 0.084(3) -0.017(2) 0.023(3) 0.023(2)
F53 0.104(3) 0.0326(15) 0.059(2) -0.0045(15) -0.021(2) -0.0003(17)
F54 0.118(3) 0.0474(18) 0.044(2) -0.0038(15) -0.024(2) -0.0280(19)
B6 0.041(3) 0.041(3) 0.059(4) -0.019(3) -0.022(3) 0.000(3)
F61 0.069(2) 0.065(2) 0.051(2) -0.0278(17) -0.0103(17) 0.0042(17)
F62 0.075(2) 0.0467(17) 0.056(2) -0.0135(15) -0.0289(18) -0.0001(16)
F63 0.078(3) 0.0455(18) 0.094(3) -0.0131(19) -0.030(2) -0.0086(17)
F64 0.071(2) 0.0540(18) 0.047(2) -0.0241(16) -0.0107(16) 0.0080(16)
N41 0.087(4) 0.054(3) 0.048(3) -0.020(3) -0.012(3) 0.001(3)
C25 0.112(6) 0.057(4) 0.058(4) -0.028(3) 0.013(4) -0.008(4)
O1 0.116(5) 0.094(4) 0.059(3) -0.022(3) -0.045(3) 0.020(3)
O2 0.062(3) 0.076(3) 0.057(3) -0.023(2) -0.017(2) 0.013(2)
N42 0.061(3) 0.068(3) 0.046(3) -0.017(3) -0.010(3) -0.014(3)
C27 0.110(6) 0.066(4) 0.051(4) -0.023(3) -0.009(4) 0.012(4)
O3 0.093(4) 0.099(4) 0.045(3) -0.029(3) -0.014(3) -0.022(3)
O4 0.095(4) 0.066(3) 0.057(3) -0.015(2) -0.025(3) -0.005(3)
N43 0.076(4) 0.051(3) 0.068(4) -0.033(3) 0.001(3) -0.015(3)
C29 0.079(5) 0.056(4) 0.075(5) -0.031(3) 0.002(4) -0.002(3)
O5 0.130(5) 0.049(3) 0.076(4) -0.003(2) -0.017(3) -0.013(3)
O6 0.109(4) 0.070(3) 0.136(5) -0.068(4) 0.036(4) -0.010(3)
N44 0.068(4) 0.052(3) 0.063(4) -0.010(3) -0.025(3) -0.001(3)
C55 0.084(5) 0.063(4) 0.055(4) -0.006(3) -0.013(4) -0.013(3)
O7 0.151(5) 0.068(3) 0.048(3) -0.023(2) -0.010(3) 0.009(3)
O8 0.123(5) 0.068(3) 0.093(4) -0.036(3) -0.041(3) 0.037(3)
N45 0.091(6) 0.168(9) 0.062(5) -0.036(6) -0.013(4) -0.012(6)
C57 0.092(6) 0.111(7) 0.080(6) -0.044(5) 0.002(5) -0.002(5)
O9 0.158(8) 0.122(6) 0.132(7) -0.017(5) -0.034(6) 0.047(6)
O10 0.081(5) 0.427(17) 0.096(6) -0.078(8) -0.034(4) -0.031(7)
N46 0.080(4) 0.078(4) 0.042(3) -0.017(3) -0.019(3) -0.003(3)
C59 0.121(7) 0.081(5) 0.056(5) -0.017(4) -0.028(5) -0.016(5)
O11 0.110(4) 0.095(4) 0.054(3) -0.029(3) -0.007(3) 0.019(3)
O12 0.097(4) 0.073(3) 0.054(3) -0.016(3) -0.005(3) -0.016(3)

loop_
_atom_type_symbol
_atom_type_description
_atom_type_scat_dispersion_real
_atom_type_scat_dispersion_imag
_atom_type_scat_source
C C 0.0033 0.0016 'International Tables Vol C Tables 4.2.6.8 and 6.1.1.4'
H H 0.0000 0.0000 'International Tables Vol C Tables 4.2.6.8 and 6.1.1.4'
N N 0.0061 0.0033 'International Tables Vol C Tables 4.2.6.8 and 6.1.1.4'
O O 0.0106 0.0060 'International Tables Vol C Tables 4.2.6.8 and 6.1.1.4'
B B 0.0013 0.0007 'International Tables Vol C Tables 4.2.6.8 and 6.1.1.4'
F F 0.0171 0.0103 'International Tables Vol C Tables 4.2.6.8 and 6.1.1.4'
Fe Fe 0.3463 0.8444 'International Tables Vol C Tables 4.2.6.8 and 6.1.1.4'
Ag Ag -0.8971 1.1015 'International Tables Vol C Tables 4.2.6.8 and 6.1.1.4'

loop_
_geom_angle_atom_site_label_1
_geom_angle_atom_site_label_2
_geom_angle_atom_site_label_3
_geom_angle
N1 Fe1 N33 98.81(15)
N1 Fe1 N3 81.38(15)
N33 Fe1 N3 179.04(19)
N1 Fe1 N31 100.23(16)
N33 Fe1 N31 81.18(16)
N3 Fe1 N31 97.86(16)
N1 Fe1 N4 160.32(15)
N33 Fe1 N4 100.34(16)
N3 Fe1 N4 79.55(16)
N31 Fe1 N4 87.17(17)
N1 Fe1 N34 88.12(17)
N33 Fe1 N34 80.43(16)
N3 Fe1 N34 100.52(16)
N31 Fe1 N34 160.77(15)
N4 Fe1 N34 90.62(16)
N23 Fe2 N13 178.48(15)
N23 Fe2 N11 97.36(15)
N13 Fe2 N11 81.37(16)
N23 Fe2 N21 81.38(15)
N13 Fe2 N21 99.67(15)
N11 Fe2 N21 101.25(14)
N23 Fe2 N24 80.50(16)
N13 Fe2 N24 98.59(16)
N11 Fe2 N24 87.96(15)
N21 Fe2 N24 160.58(16)
N23 Fe2 N14 100.83(16)
N13 Fe2 N14 80.35(16)
N11 Fe2 N14 160.97(16)
N21 Fe2 N14 87.03(15)
N24 Fe2 N14 89.57(14)
N12 Ag1 N6 146.47(13)
N12 Ag1 N5 132.68(14)
N6 Ag1 N5 72.82(13)
N12 Ag1 Ag2 82.52(11)
N6 Ag1 Ag2 97.56(12)
N5 Ag1 Ag2 61.52(10)
N2 Ag2 N16 141.44(15)
N2 Ag2 N15 143.83(14)
N16 Ag2 N15 73.88(14)
N2 Ag2 Ag1 90.46(11)
N16 Ag2 Ag1 106.32(11)
N15 Ag2 Ag1 65.67(9)
N22 Ag3 N36 150.51(13)
N22 Ag3 N35 129.46(14)
N36 Ag3 N35 71.63(13)
N22 Ag3 Ag4 82.37(11)
N36 Ag3 Ag4 95.44(11)
N35 Ag3 Ag4 60.58(10)
N32 Ag4 N26 142.17(15)
N32 Ag4 N25 143.50(14)
N26 Ag4 N25 74.06(13)
N32 Ag4 Ag3 93.10(11)
N26 Ag4 Ag3 104.47(12)
N25 Ag4 Ag3 66.12(10)
N2 N1 C2 107.4(4)
N2 N1 Fe1 135.4(3)
C2 N1 Fe1 115.2(3)
N1 N2 C3 108.5(3)
N1 N2 Ag2 130.2(3)
C3 N2 Ag2 121.4(3)
C8 N3 C4 122.3(4)
C8 N3 Fe1 119.8(3)
C4 N3 Fe1 117.9(3)
C13 N4 C9 117.7(4)
C13 N4 Fe1 127.7(3)
C9 N4 Fe1 114.5(3)
C18 N5 C14 117.2(4)
C18 N5 Ag1 107.3(3)
C14 N5 Ag1 127.3(3)
C19 N6 C23 117.8(4)
C19 N6 Ag1 118.1(3)
C23 N6 Ag1 123.0(3)
N12 N11 C32 108.3(3)
N12 N11 Fe2 135.5(3)
C32 N11 Fe2 113.8(3)
N11 N12 C33 107.3(4)
N11 N12 Ag1 131.2(3)
C33 N12 Ag1 120.8(3)
C34 N13 C38 121.7(4)
C34 N13 Fe2 119.2(3)
C38 N13 Fe2 118.8(3)
C43 N14 C39 118.9(4)
C43 N14 Fe2 126.0(3)
C39 N14 Fe2 114.9(3)
C44 N15 C48 118.9(4)
C44 N15 Ag2 127.3(3)
C48 N15 Ag2 111.7(3)
C53 N16 C49 118.6(4)
C53 N16 Ag2 122.3(3)
C49 N16 Ag2 115.9(3)
N22 N21 C62 108.5(3)
N22 N21 Fe2 134.2(3)
C62 N21 Fe2 114.5(3)
N21 N22 C63 106.7(4)
N21 N22 Ag3 130.4(3)
C63 N22 Ag3 122.3(3)
C68 N23 C64 122.1(4)
C68 N23 Fe2 119.6(3)
C64 N23 Fe2 118.3(3)
C73 N24 C69 118.5(4)
C73 N24 Fe2 127.5(3)
C69 N24 Fe2 114.0(3)
C74 N25 C78 119.2(4)
C74 N25 Ag4 125.2(3)
C78 N25 Ag4 110.4(3)
C83 N26 C79 118.4(4)
C83 N26 Ag4 123.7(3)
C79 N26 Ag4 114.1(3)
N32 N31 C92 108.1(4)
N32 N31 Fe1 135.2(3)
C92 N31 Fe1 114.1(3)
C93 N32 N31 107.7(3)
C93 N32 Ag4 121.6(3)
N31 N32 Ag4 130.6(3)
C94 N33 C98 122.3(4)
C94 N33 Fe1 118.8(3)
C98 N33 Fe1 118.8(3)
C103 N34 C99 119.1(4)
C103 N34 Fe1 126.3(3)
C99 N34 Fe1 114.5(3)
C108 N35 C104 119.5(4)
C108 N35 Ag3 104.2(3)
C104 N35 Ag3 128.2(3)
C109 N36 C113 118.7(4)
C109 N36 Ag3 119.4(3)
C113 N36 Ag3 120.6(3)
C2 C1 C3 100.1(4)
N1 C2 C1 113.3(4)
N1 C2 C4 113.5(4)
C1 C2 C4 133.0(4)
N2 C3 C14 123.3(4)
N2 C3 C1 110.5(4)
C14 C3 C1 125.7(4)
N3 C4 C5 120.2(4)
N3 C4 C2 111.2(4)
C5 C4 C2 128.6(4)
C4 C5 C6 117.8(5)
C7 C6 C5 121.3(4)
C6 C7 C8 117.5(4)
N3 C8 C7 120.8(4)
N3 C8 C9 111.1(4)
C7 C8 C9 127.9(4)
N4 C9 C10 122.0(4)
N4 C9 C8 113.4(4)
C10 C9 C8 124.5(4)
C11 C10 C9 119.4(5)
C10 C11 C12 118.0(5)
C13 C12 C11 118.9(5)
N4 C13 C12 123.9(4)
C15 C14 N5 121.8(4)
C15 C14 C3 121.0(4)
N5 C14 C3 117.2(4)
C16 C15 C14 119.7(4)
C17 C16 C15 119.4(5)
C16 C17 C18 119.0(5)
N5 C18 C17 122.7(4)
N5 C18 C19 116.9(4)
C17 C18 C19 120.3(4)
N6 C19 C20 122.5(4)
N6 C19 C18 117.1(4)
C20 C19 C18 120.3(5)
C19 C20 C21 118.8(5)
C22 C21 C20 117.8(5)
C21 C22 C23 121.2(5)
N6 C23 C22 121.9(5)
C32 C31 C33 105.5(4)
C31 C32 N11 108.8(4)
C31 C32 C34 136.6(4)
N11 C32 C34 114.1(4)
N12 C33 C31 110.1(4)
N12 C33 C44 122.0(4)
C31 C33 C44 127.6(4)
N13 C34 C35 121.4(4)
N13 C34 C32 111.0(4)
C35 C34 C32 127.5(4)
C34 C35 C36 117.5(4)
C37 C36 C35 121.1(5)
C36 C37 C38 118.4(5)
N13 C38 C37 119.6(4)
N13 C38 C39 111.8(4)
C37 C38 C39 128.6(5)
N14 C39 C40 121.6(5)
N14 C39 C38 113.9(4)
C40 C39 C38 124.5(5)
C41 C40 C39 119.1(5)
C40 C41 C42 119.5(5)
C43 C42 C41 119.1(5)
N14 C43 C42 121.7(5)
N15 C44 C45 121.3(4)
N15 C44 C33 119.2(4)
C45 C44 C33 119.4(4)
C46 C45 C44 119.5(5)
C45 C46 C47 119.3(4)
C48 C47 C46 119.0(4)
N15 C48 C47 122.0(5)
N15 C48 C49 116.9(4)
C47 C48 C49 121.1(4)
N16 C49 C50 122.0(5)
N16 C49 C48 116.7(4)
C50 C49 C48 121.2(4)
C51 C50 C49 118.5(5)
C52 C51 C50 120.5(5)
C51 C52 C53 118.4(5)
N16 C53 C52 122.0(5)
C62 C61 C63 103.8(4)
N21 C62 C61 109.8(4)
N21 C62 C64 114.4(4)
C61 C62 C64 135.6(4)
N22 C63 C61 111.2(4)
N22 C63 C74 122.1(4)
C61 C63 C74 126.7(4)
N23 C64 C65 119.3(4)
N23 C64 C62 110.5(4)
C65 C64 C62 130.1(4)
C64 C65 C66 118.9(4)
C65 C66 C67 120.2(5)
C68 C67 C66 119.5(4)
N23 C68 C67 119.9(4)
N23 C68 C69 110.4(4)
C67 C68 C69 129.6(4)
N24 C69 C70 120.9(5)
N24 C69 C68 114.8(4)
C70 C69 C68 124.3(5)
C71 C70 C69 119.1(5)
C70 C71 C72 119.2(5)
C73 C72 C71 119.0(5)
N24 C73 C72 123.1(5)
N25 C74 C75 121.0(4)
N25 C74 C63 119.3(4)
C75 C74 C63 119.6(4)
C76 C75 C74 119.4(5)
C77 C76 C75 119.3(4)
C76 C77 C78 119.0(4)
N25 C78 C77 122.0(5)
N25 C78 C79 116.6(4)
C77 C78 C79 121.3(4)
N26 C79 C80 120.5(5)
N26 C79 C78 117.3(4)
C80 C79 C78 122.2(4)
C81 C80 C79 119.6(5)
C80 C81 C82 118.9(5)
C83 C82 C81 118.8(5)
N26 C83 C82 123.7(5)
C92 C91 C93 102.3(4)
N31 C92 C91 109.9(4)
N31 C92 C94 114.0(4)
C91 C92 C94 135.5(4)
N32 C93 C91 112.0(4)
N32 C93 C104 121.8(4)
C91 C93 C104 126.0(4)
N33 C94 C95 120.3(4)
N33 C94 C92 111.3(4)
C95 C94 C92 128.3(4)
C96 C95 C94 118.4(5)
C95 C96 C97 120.8(4)
C96 C97 C98 119.5(4)
N33 C98 C97 118.7(4)
N33 C98 C99 111.7(4)
C97 C98 C99 129.5(4)
N34 C99 C100 121.7(4)
N34 C99 C98 114.1(4)
C100 C99 C98 124.2(4)
C101 C100 C99 117.6(5)
C102 C101 C100 121.3(5)
C101 C102 C103 118.4(5)
N34 C103 C102 121.8(5)
N35 C104 C105 120.6(4)
N35 C104 C93 119.8(4)
C105 C104 C93 119.6(4)
C106 C105 C104 119.0(4)
C105 C106 C107 120.1(5)
C108 C107 C106 118.2(5)
N35 C108 C107 122.5(4)
N35 C108 C109 117.3(4)
C107 C108 C109 120.1(5)
N36 C109 C110 120.9(4)
N36 C109 C108 117.8(4)
C110 C109 C108 121.3(5)
C109 C110 C111 119.9(5)
C112 C111 C110 119.0(5)
C111 C112 C113 118.1(5)
N36 C113 C112 123.3(5)
F13 B1 F12 107.8(6)
F13 B1 F11 113.0(7)
F12 B1 F11 110.4(5)
F13 B1 F14 108.4(5)
F12 B1 F14 109.5(6)
F11 B1 F14 107.8(5)
F24 B2 F25 112.6(5)
F24 B2 F22 109.8(5)
F25 B2 F22 109.1(6)
F24 B2 F23 110.0(5)
F25 B2 F23 107.7(5)
F22 B2 F23 107.5(4)
F32 B3 F35 111.0(5)
F32 B3 F31 109.2(5)
F35 B3 F31 109.8(5)
F32 B3 F36 109.2(5)
F35 B3 F36 108.6(5)
F31 B3 F36 109.1(5)
F41 B4 F43 110.2(5)
F41 B4 F42 110.2(4)
F43 B4 F42 109.8(4)
F41 B4 F45 109.1(4)
F43 B4 F45 109.1(4)
F42 B4 F45 108.4(5)
F53 B5 F51 111.8(5)
F53 B5 F54 112.5(5)
F51 B5 F54 110.1(5)
F53 B5 F52 108.2(5)
F51 B5 F52 107.3(5)
F54 B5 F52 106.7(5)
F61 B6 F63 111.6(5)
F61 B6 F64 110.1(5)
F63 B6 F64 109.4(4)
F61 B6 F62 108.0(4)
F63 B6 F62 109.6(5)
F64 B6 F62 108.0(5)
O2 N41 O1 121.0(6)
O2 N41 C25 121.5(6)
O1 N41 C25 117.5(7)
O4 N42 O3 124.3(6)
O4 N42 C27 117.1(5)
O3 N42 C27 118.5(6)
O6 N43 O5 124.6(6)
O6 N43 C29 117.9(5)
O5 N43 C29 117.4(5)
O7 N44 O8 124.9(6)
O7 N44 C55 116.4(6)
O8 N44 C55 118.6(6)
O10 N45 O9 126.7(13)
O10 N45 C57 117.5(12)
O9 N45 C57 115.6(8)
O11 N46 O12 123.1(6)
O11 N46 C59 117.6(6)
O12 N46 C59 119.3(6)

loop_
_geom_bond_atom_site_label_1
_geom_bond_atom_site_label_2
_geom_bond_distance
Fe1 N1 1.914(4)
Fe1 N33 1.917(3)
Fe1 N3 1.918(4)
Fe1 N31 1.934(4)
Fe1 N4 1.985(4)
Fe1 N34 1.993(4)
Fe2 N23 1.902(4)
Fe2 N13 1.910(4)
Fe2 N11 1.929(4)
Fe2 N21 1.932(4)
Fe2 N24 1.982(4)
Fe2 N14 1.983(4)
Ag1 N12 2.142(4)
Ag1 N6 2.203(4)
Ag1 N5 2.477(4)
Ag1 Ag2 2.9300(6)
Ag2 N2 2.146(3)
Ag2 N16 2.242(4)
Ag2 N15 2.376(4)
Ag3 N22 2.134(4)
Ag3 N36 2.196(4)
Ag3 N35 2.577(4)
Ag3 Ag4 2.8796(6)
Ag4 N32 2.150(3)
Ag4 N26 2.261(4)
Ag4 N25 2.378(4)
N1 N2 1.345(5)
N1 C2 1.376(5)
N2 C3 1.360(6)
N3 C8 1.329(6)
N3 C4 1.350(6)
N4 C13 1.343(6)
N4 C9 1.360(6)
N5 C18 1.334(6)
N5 C14 1.384(5)
N6 C19 1.345(6)
N6 C23 1.346(6)
N11 N12 1.359(5)
N11 C32 1.399(6)
N12 C33 1.369(6)
N13 C34 1.334(6)
N13 C38 1.357(6)
N14 C43 1.350(6)
N14 C39 1.360(6)
N15 C44 1.345(6)
N15 C48 1.362(6)
N16 C53 1.350(7)
N16 C49 1.353(6)
N21 N22 1.351(5)
N21 C62 1.371(6)
N22 C63 1.355(6)
N23 C68 1.359(6)
N23 C64 1.365(6)
N24 C73 1.338(6)
N24 C69 1.366(6)
N25 C74 1.341(6)
N25 C78 1.350(5)
N26 C83 1.342(7)
N26 C79 1.363(6)
N31 N32 1.349(5)
N31 C92 1.394(5)
N32 C93 1.348(6)
N33 C94 1.337(6)
N33 C98 1.361(6)
N34 C103 1.339(6)
N34 C99 1.365(6)
N35 C108 1.338(6)
N35 C104 1.353(6)
N36 C109 1.342(7)
N36 C113 1.343(6)
C1 C2 1.383(6)
C1 C3 1.471(5)
C2 C4 1.458(6)
C3 C14 1.456(7)
C4 C5 1.396(6)
C5 C6 1.397(7)
C6 C7 1.391(7)
C7 C8 1.401(6)
C8 C9 1.478(7)
C9 C10 1.399(7)
C10 C11 1.383(7)
C11 C12 1.416(7)
C12 C13 1.362(7)
C14 C15 1.383(7)
C15 C16 1.372(7)
C16 C17 1.369(7)
C17 C18 1.407(7)
C18 C19 1.498(6)
C19 C20 1.390(7)
C20 C21 1.396(7)
C21 C22 1.359(8)
C22 C23 1.372(7)
C31 C32 1.373(6)
C31 C33 1.398(6)
C32 C34 1.450(6)
C33 C44 1.455(6)
C34 C35 1.385(7)
C35 C36 1.392(7)
C36 C37 1.389(7)
C37 C38 1.389(7)
C38 C39 1.457(7)
C39 C40 1.378(7)
C40 C41 1.376(8)
C41 C42 1.388(8)
C42 C43 1.376(7)
C44 C45 1.406(6)
C45 C46 1.371(7)
C46 C47 1.392(8)
C47 C48 1.383(6)
C48 C49 1.498(7)
C49 C50 1.384(7)
C50 C51 1.377(8)
C51 C52 1.374(8)
C52 C53 1.390(7)
C61 C62 1.374(6)
C61 C63 1.391(7)
C62 C64 1.447(6)
C63 C74 1.471(6)
C64 C65 1.389(7)
C65 C66 1.391(6)
C66 C67 1.396(7)
C67 C68 1.366(7)
C68 C69 1.462(7)
C69 C70 1.386(7)
C70 C71 1.383(8)
C71 C72 1.385(8)
C72 C73 1.357(7)
C74 C75 1.402(6)
C75 C76 1.378(6)
C76 C77 1.377(7)
C77 C78 1.386(6)
C78 C79 1.480(7)
C79 C80 1.413(7)
C80 C81 1.379(8)
C81 C82 1.392(8)
C82 C83 1.367(8)
C91 C92 1.402(7)
C91 C93 1.413(6)
C92 C94 1.449(6)
C93 C104 1.463(7)
C94 C95 1.392(6)
C95 C96 1.377(7)
C96 C97 1.380(7)
C97 C98 1.388(6)
C98 C99 1.465(7)
C99 C100 1.385(7)
C100 C101 1.376(8)
C101 C102 1.371(7)
C102 C103 1.382(8)
C104 C105 1.401(7)
C105 C106 1.362(7)
C106 C107 1.392(7)
C107 C108 1.371(7)
C108 C109 1.485(6)
C109 C110 1.384(7)
C110 C111 1.387(7)
C111 C112 1.375(8)
C112 C113 1.377(7)
B1 F13 1.323(8)
B1 F12 1.364(8)
B1 F11 1.368(7)
B1 F14 1.374(8)
B2 F24 1.358(8)
B2 F25 1.382(8)
B2 F22 1.402(6)
B2 F23 1.404(7)
B3 F32 1.366(8)
B3 F35 1.380(7)
B3 F31 1.398(7)
B3 F36 1.399(7)
B4 F41 1.387(6)
B4 F43 1.387(7)
B4 F42 1.390(7)
B4 F45 1.396(7)
B5 F53 1.361(6)
B5 F51 1.369(7)
B5 F54 1.379(7)
B5 F52 1.382(7)
B6 F61 1.373(7)
B6 F63 1.374(7)
B6 F64 1.410(7)
B6 F62 1.411(7)
N41 O2 1.225(6)
N41 O1 1.230(7)
N41 C25 1.474(8)
N42 O4 1.215(7)
N42 O3 1.224(6)
N42 C27 1.474(8)
N43 O6 1.199(6)
N43 O5 1.227(7)
N43 C29 1.480(8)
N44 O7 1.227(7)
N44 O8 1.249(7)
N44 C55 1.471(8)
N45 O10 1.163(9)
N45 O9 1.250(11)
N45 C57 1.501(12)
N46 O11 1.210(7)
N46 O12 1.222(7)
N46 C59 1.486(9)
